data_7062191
loop_
_publ_author_name
'Mia, Rashid'
'Cragg, Peter J.'
'Fronczek, Frank R.'
'Wallace, Karl J.'

_publ_section_title
;
 Killing two birds with one stone: phosphorylation by a tabun mimic and
 subsequent capture of cyanide using a single fluorescent chemodosimeter
;
_journal_issue 44
_journal_name_full 'New Journal of Chemistry'
_journal_page_first 21278
_journal_page_last 21286
_journal_paper_doi 10.1039/D2NJ04014J
_journal_volume 46
_journal_year 2022
_chemical_formula_moiety 'C24 H27 N3 O4'
_chemical_formula_sum 'C24 H27 N3 O4'
_chemical_formula_weight 421.48
_space_group_crystal_system triclinic
_space_group_IT_number 2
_space_group_name_Hall '-P 1'
_space_group_name_H-M_alt 'P -1'
_atom_sites_solution_hydrogens mixed
_audit_creation_method SHELXL-2017/1
_audit_update_record
;
2021-09-06 deposited with the CCDC.	2022-10-24 downloaded from the CCDC.
;
_cell_angle_alpha 69.320(4)
_cell_angle_beta 87.965(5)
_cell_angle_gamma 80.713(4)
_cell_formula_units_Z 2
_cell_length_a 5.1039(3)
_cell_length_b 14.0847(8)
_cell_length_c 15.9717(9)
_cell_measurement_reflns_used 926
_cell_measurement_temperature 90.0(5)
_cell_measurement_theta_max 58.08
_cell_measurement_theta_min 2.96
_cell_volume 1059.81(11)
_computing_cell_refinement 'Bruker SAINT'
_computing_data_collection 'Bruker APEX3'
_computing_data_reduction 'Bruker SAINT'
_computing_structure_refinement 'SHELXL-2017/1 (Sheldrick, 2017)'
_computing_structure_solution 'SHELXT 2014/5 (Sheldrick, 2014)'
_diffrn_ambient_temperature 90.0(5)
_diffrn_measured_fraction_theta_full 0.994
_diffrn_measured_fraction_theta_max 0.994
_diffrn_measurement_device_type 'Bruker Kappa APEX-II DUO'
_diffrn_measurement_method '\f and \w scans'
_diffrn_radiation_monochromator 'QUAZAR multilayer optics'
_diffrn_radiation_source 'I\mS microfocus'
_diffrn_radiation_type CuK\a
_diffrn_radiation_wavelength 1.54184
_diffrn_reflns_av_R_equivalents 0.1199
_diffrn_reflns_av_unetI/netI 0.1392
_diffrn_reflns_Laue_measured_fraction_full 0.994
_diffrn_reflns_Laue_measured_fraction_max 0.994
_diffrn_reflns_limit_h_max 5
_diffrn_reflns_limit_h_min -5
_diffrn_reflns_limit_k_max 15
_diffrn_reflns_limit_k_min -15
_diffrn_reflns_limit_l_max 17
_diffrn_reflns_limit_l_min -17
_diffrn_reflns_number 9299
_diffrn_reflns_point_group_measured_fraction_full 0.994
_diffrn_reflns_point_group_measured_fraction_max 0.994
_diffrn_reflns_theta_full 59.015
_diffrn_reflns_theta_max 59.015
_diffrn_reflns_theta_min 2.958
_exptl_absorpt_coefficient_mu 0.738
_exptl_absorpt_correction_T_max 0.993
_exptl_absorpt_correction_T_min 0.714
_exptl_absorpt_correction_type multi-scan
_exptl_absorpt_process_details 'SADABS (Krause <i>et al.</i>, 2015)'
_exptl_crystal_colour yellow
_exptl_crystal_density_diffrn 1.321
_exptl_crystal_description needle
_exptl_crystal_F_000 448
_exptl_crystal_size_max 0.240
_exptl_crystal_size_mid 0.030
_exptl_crystal_size_min 0.010
_refine_diff_density_max 0.309
_refine_diff_density_min -0.297
_refine_diff_density_rms 0.077
_refine_ls_extinction_coef 0.0035(10)
_refine_ls_extinction_expression Fc^*^=kFc[1+0.001xFc^2^\l^3^/sin(2\q)]^-1/4^
_refine_ls_extinction_method 'SHELXL-2017/1 (Sheldrick 2017)'
_refine_ls_goodness_of_fit_ref 0.951
_refine_ls_hydrogen_treatment mixed
_refine_ls_matrix_type full
_refine_ls_number_parameters 288
_refine_ls_number_reflns 3045
_refine_ls_number_restraints 0
_refine_ls_restrained_S_all 0.951
_refine_ls_R_factor_all 0.1551
_refine_ls_R_factor_gt 0.0775
_refine_ls_shift/su_max 0.000
_refine_ls_shift/su_mean 0.000
_refine_ls_structure_factor_coef Fsqd
_refine_ls_weighting_details 'w=1/[\s^2^(Fo^2^)+(0.1078P)^2^] where P=(Fo^2^+2Fc^2^)/3'
_refine_ls_weighting_scheme calc
_refine_ls_wR_factor_gt 0.1866
_refine_ls_wR_factor_ref 0.2360
_reflns_Friedel_coverage 0.000
_reflns_number_gt 1468
_reflns_number_total 3045
_reflns_threshold_expression 'I > 2\s(I)'
_cod_data_source_file d2nj04014j2.cif
_cod_data_source_block Wallace32
_cod_database_code 7062191
_shelx_shelxl_version_number 2017/1
_shelx_space_group_comment
;
The symmetry employed for this shelxl refinement is uniquely defined
by the following loop, which should always be used as a source of
symmetry information in preference to the above space-group names.
They are only intended as comments.
;
_shelx_estimated_absorpt_t_min 0.843
_shelx_estimated_absorpt_t_max 0.993

loop_
_space_group_symop_operation_xyz
'x, y, z'
'-x, -y, -z'

loop_
_atom_site_label
_atom_site_type_symbol
_atom_site_fract_x
_atom_site_fract_y
_atom_site_fract_z
_atom_site_U_iso_or_equiv
_atom_site_adp_type
_atom_site_occupancy
_atom_site_site_symmetry_order
_atom_site_calc_flag
_atom_site_refinement_flags_posn
_atom_site_refinement_flags_adp
_atom_site_refinement_flags_occupancy
_atom_site_disorder_assembly
_atom_site_disorder_group
O1 O -0.0788(7) 0.4304(3) 0.6492(2) 0.0468(10) Uani 1 1 d . . . . .
O2 O 0.2337(7) 0.4963(3) 0.5600(2) 0.0508(10) Uani 1 1 d . . . . .
O3 O 0.1501(7) 0.1488(3) 0.6235(2) 0.0488(10) Uani 1 1 d . . . . .
O4 O 1.6292(7) 0.0299(3) 0.2504(2) 0.0509(10) Uani 1 1 d . . . . .
N1 N 0.5043(9) 0.2310(4) 0.5091(3) 0.0481(12) Uani 1 1 d . . . . .
N2 N 1.4189(8) 0.0474(3) 0.3061(3) 0.0476(12) Uani 1 1 d . . . . .
N3 N -0.7598(8) 0.3124(3) 0.8508(3) 0.0497(12) Uani 1 1 d . . . . .
C2 C 0.1317(10) 0.4204(4) 0.5935(3) 0.0446(13) Uani 1 1 d . . . . .
C3 C 0.2045(10) 0.3222(4) 0.5827(3) 0.0446(13) Uani 1 1 d . . . . .
C4 C 0.0814(10) 0.2354(4) 0.6309(4) 0.0444(13) Uani 1 1 d . . . . .
C4A C -0.1334(10) 0.2517(4) 0.6891(3) 0.0462(14) Uani 1 1 d . . . . .
C5 C -0.2727(10) 0.1752(4) 0.7397(3) 0.0500(14) Uani 1 1 d . . . . .
H5 H -0.227347 0.108428 0.736548 0.060 Uiso 1 1 calc R U . . .
C6 C -0.4752(11) 0.1926(4) 0.7944(4) 0.0514(15) Uani 1 1 d . . . . .
H6 H -0.564038 0.137790 0.829246 0.062 Uiso 1 1 calc R U . . .
C7 C -0.5524(10) 0.2929(4) 0.7991(3) 0.0474(14) Uani 1 1 d . . . . .
C8 C -0.4099(10) 0.3699(4) 0.7479(3) 0.0499(15) Uani 1 1 d . . . . .
H8 H -0.453032 0.437275 0.749783 0.060 Uiso 1 1 calc R U . . .
C8A C -0.2071(10) 0.3483(4) 0.6947(3) 0.0446(13) Uani 1 1 d . . . . .
C9 C 0.4116(10) 0.3173(4) 0.5241(3) 0.0481(14) Uani 1 1 d . . . . .
H9 H 0.488453 0.377199 0.494113 0.058 Uiso 1 1 calc R U . . .
C10 C 0.7095(10) 0.2159(4) 0.4498(3) 0.0451(13) Uani 1 1 d . . . . .
C11 C 0.8530(11) 0.2908(5) 0.4014(4) 0.0517(15) Uani 1 1 d . . . . .
H11 H 0.816318 0.357654 0.404868 0.062 Uiso 1 1 calc R U . . .
C11A C 0.7595(11) 0.1188(4) 0.4452(3) 0.0499(14) Uani 1 1 d . . . . .
H11A H 0.659869 0.067456 0.479689 0.060 Uiso 1 1 calc R U . . .
C12 C 1.0538(11) 0.2671(4) 0.3472(4) 0.0494(14) Uani 1 1 d . . . . .
H12 H 1.154779 0.318520 0.313696 0.059 Uiso 1 1 calc R U . . .
C12A C 0.9573(10) 0.0964(4) 0.3895(3) 0.0476(14) Uani 1 1 d . . . . .
H12A H 0.988212 0.030209 0.384674 0.057 Uiso 1 1 calc R U . . .
C13 C 1.1096(10) 0.1698(4) 0.3410(3) 0.0452(14) Uani 1 1 d . . . . .
C14 C 1.3299(10) 0.1438(4) 0.2855(3) 0.0445(14) Uani 1 1 d . . . . .
C15 C 1.4469(11) 0.2280(4) 0.2161(4) 0.0563(16) Uani 1 1 d . . . . .
H15A H 1.560776 0.199267 0.177356 0.084 Uiso 1 1 calc R U . . .
H15B H 1.552583 0.259853 0.245621 0.084 Uiso 1 1 calc R U . . .
H15C H 1.303735 0.279871 0.180009 0.084 Uiso 1 1 calc R U . . .
C16 C -0.8801(11) 0.2306(5) 0.9142(4) 0.0559(16) Uani 1 1 d . . . . .
H16A H -0.910694 0.181759 0.885129 0.067 Uiso 1 1 calc R U . . .
H16B H -1.055195 0.260267 0.930479 0.067 Uiso 1 1 calc R U . . .
C16A C -0.8491(10) 0.4164(4) 0.8489(4) 0.0513(15) Uani 1 1 d . . . . .
H16C H -1.037958 0.422370 0.865753 0.062 Uiso 1 1 calc R U . . .
H16D H -0.839236 0.464459 0.786710 0.062 Uiso 1 1 calc R U . . .
C17 C -0.7122(12) 0.1715(5) 1.0000(4) 0.0637(17) Uani 1 1 d . . . . .
H17A H -0.540166 0.138940 0.984326 0.076 Uiso 1 1 calc R U . . .
H17B H -0.675137 0.220524 1.028071 0.076 Uiso 1 1 calc R U . . .
C17A C -0.6942(11) 0.4506(5) 0.9099(4) 0.0566(16) Uani 1 1 d . . . . .
H17C H -0.703942 0.403676 0.972578 0.068 Uiso 1 1 calc R U . . .
H17D H -0.505263 0.446324 0.893145 0.068 Uiso 1 1 calc R U . . .
C18 C -0.8478(13) 0.0896(5) 1.0667(4) 0.0743(19) Uani 1 1 d . . . . .
H18A H -1.017294 0.121517 1.083097 0.111 Uiso 1 1 calc R U . . .
H18B H -0.733840 0.054565 1.120377 0.111 Uiso 1 1 calc R U . . .
H18C H -0.880117 0.039655 1.039944 0.111 Uiso 1 1 calc R U . . .
C18A C -0.8033(12) 0.5598(4) 0.9034(4) 0.0612(17) Uani 1 1 d . . . . .
H18D H -0.795069 0.606263 0.841313 0.092 Uiso 1 1 calc R U . . .
H18E H -0.697151 0.580171 0.942203 0.092 Uiso 1 1 calc R U . . .
H18F H -0.988237 0.563510 0.922371 0.092 Uiso 1 1 calc R U . . .
H4O H 1.715(13) -0.037(5) 0.283(4) 0.092 Uiso 1 1 d . U . . .
H1N H 0.423(12) 0.182(5) 0.542(4) 0.073 Uiso 1 1 d . U . . .

loop_
_atom_site_aniso_label
_atom_site_aniso_U_11
_atom_site_aniso_U_22
_atom_site_aniso_U_33
_atom_site_aniso_U_23
_atom_site_aniso_U_13
_atom_site_aniso_U_12
O1 0.048(2) 0.046(2) 0.045(2) -0.0145(18) 0.0013(18) -0.0051(17)
O2 0.052(2) 0.047(2) 0.052(2) -0.0153(19) 0.0055(18) -0.0075(19)
O3 0.052(2) 0.038(2) 0.055(2) -0.0164(19) 0.0073(18) -0.0048(18)
O4 0.050(2) 0.045(2) 0.057(2) -0.0193(19) 0.0113(19) -0.0036(18)
N1 0.049(3) 0.042(3) 0.050(3) -0.014(2) 0.002(2) -0.001(2)
N2 0.045(3) 0.045(3) 0.052(3) -0.018(2) 0.008(2) -0.003(2)
N3 0.047(3) 0.047(3) 0.048(3) -0.010(2) 0.009(2) -0.006(2)
C2 0.044(3) 0.050(4) 0.037(3) -0.014(3) 0.004(3) -0.005(3)
C3 0.039(3) 0.049(3) 0.044(3) -0.016(3) 0.002(3) -0.002(3)
C4 0.039(3) 0.039(3) 0.053(3) -0.015(3) -0.008(3) -0.001(3)
C4A 0.040(3) 0.047(4) 0.048(3) -0.012(3) -0.002(3) -0.007(3)
C5 0.051(3) 0.046(4) 0.049(3) -0.013(3) 0.000(3) -0.005(3)
C6 0.051(3) 0.048(4) 0.051(3) -0.011(3) 0.004(3) -0.009(3)
C7 0.045(3) 0.054(4) 0.041(3) -0.014(3) 0.000(3) -0.008(3)
C8 0.049(3) 0.052(4) 0.046(3) -0.017(3) -0.002(3) 0.003(3)
C8A 0.046(3) 0.039(3) 0.043(3) -0.007(3) 0.003(3) -0.009(3)
C9 0.044(3) 0.049(4) 0.046(3) -0.012(3) -0.005(3) -0.002(3)
C10 0.040(3) 0.050(4) 0.042(3) -0.015(3) 0.004(3) -0.002(3)
C11 0.050(3) 0.052(4) 0.051(3) -0.018(3) 0.000(3) -0.005(3)
C11A 0.053(3) 0.044(4) 0.047(3) -0.009(3) 0.004(3) -0.006(3)
C12 0.052(3) 0.043(3) 0.050(3) -0.015(3) 0.007(3) -0.004(3)
C12A 0.049(3) 0.040(3) 0.049(3) -0.010(3) 0.001(3) -0.007(3)
C13 0.046(3) 0.046(3) 0.045(3) -0.016(3) -0.004(3) -0.008(3)
C14 0.037(3) 0.048(4) 0.046(3) -0.013(3) -0.001(2) -0.008(3)
C15 0.059(4) 0.050(4) 0.055(3) -0.013(3) 0.007(3) -0.006(3)
C16 0.050(3) 0.067(4) 0.044(3) -0.015(3) 0.007(3) -0.005(3)
C16A 0.037(3) 0.064(4) 0.051(3) -0.019(3) -0.002(3) -0.005(3)
C17 0.059(4) 0.076(5) 0.051(4) -0.016(3) 0.000(3) -0.010(3)
C17A 0.044(3) 0.071(4) 0.056(4) -0.024(3) 0.007(3) -0.007(3)
C18 0.084(5) 0.074(5) 0.056(4) -0.011(4) -0.003(4) -0.016(4)
C18A 0.078(4) 0.055(4) 0.050(3) -0.012(3) 0.008(3) -0.025(3)

loop_
_atom_type_symbol
_atom_type_description
_atom_type_scat_dispersion_real
_atom_type_scat_dispersion_imag
_atom_type_scat_source
C C 0.0181 0.0091 'International Tables Vol C Tables 4.2.6.8 and 6.1.1.4'
H H 0.0000 0.0000 'International Tables Vol C Tables 4.2.6.8 and 6.1.1.4'
N N 0.0311 0.0180 'International Tables Vol C Tables 4.2.6.8 and 6.1.1.4'
O O 0.0492 0.0322 'International Tables Vol C Tables 4.2.6.8 and 6.1.1.4'

loop_
_geom_angle_atom_site_label_1
_geom_angle_atom_site_label_2
_geom_angle_atom_site_label_3
_geom_angle
_geom_angle_site_symmetry_1
_geom_angle_site_symmetry_3
_geom_angle_publ_flag
C8A O1 C2 121.3(4) . . ?
N2 O4 H4O 103(4) . . ?
C9 N1 C10 127.6(5) . . ?
C9 N1 H1N 110(4) . . ?
C10 N1 H1N 123(4) . . ?
C14 N2 O4 111.6(4) . . ?
C7 N3 C16 121.9(5) . . ?
C7 N3 C16A 120.2(5) . . ?
C16 N3 C16A 117.7(4) . . ?
O2 C2 O1 115.1(5) . . ?
O2 C2 C3 127.5(5) . . ?
O1 C2 C3 117.4(5) . . ?
C9 C3 C4 122.4(5) . . ?
C9 C3 C2 115.1(5) . . ?
C4 C3 C2 122.5(5) . . ?
O3 C4 C3 122.6(5) . . ?
O3 C4 C4A 120.9(5) . . ?
C3 C4 C4A 116.6(5) . . ?
C5 C4A C8A 117.2(5) . . ?
C5 C4A C4 123.3(5) . . ?
C8A C4A C4 119.5(5) . . ?
C6 C5 C4A 122.1(5) . . ?
C6 C5 H5 118.9 . . ?
C4A C5 H5 118.9 . . ?
C5 C6 C7 120.3(5) . . ?
C5 C6 H6 119.9 . . ?
C7 C6 H6 119.9 . . ?
N3 C7 C8 121.8(5) . . ?
N3 C7 C6 121.0(5) . . ?
C8 C7 C6 117.2(5) . . ?
C8A C8 C7 120.3(5) . . ?
C8A C8 H8 119.9 . . ?
C7 C8 H8 119.9 . . ?
C8 C8A O1 114.5(5) . . ?
C8 C8A C4A 122.8(5) . . ?
O1 C8A C4A 122.6(5) . . ?
N1 C9 C3 121.8(6) . . ?
N1 C9 H9 119.1 . . ?
C3 C9 H9 119.1 . . ?
C11 C10 C11A 121.3(5) . . ?
C11 C10 N1 123.4(5) . . ?
C11A C10 N1 115.2(5) . . ?
C10 C11 C12 118.8(6) . . ?
C10 C11 H11 120.6 . . ?
C12 C11 H11 120.6 . . ?
C10 C11A C12A 119.5(5) . . ?
C10 C11A H11A 120.3 . . ?
C12A C11A H11A 120.3 . . ?
C13 C12 C11 121.4(5) . . ?
C13 C12 H12 119.3 . . ?
C11 C12 H12 119.3 . . ?
C13 C12A C11A 120.7(5) . . ?
C13 C12A H12A 119.7 . . ?
C11A C12A H12A 119.7 . . ?
C12A C13 C12 118.3(5) . . ?
C12A C13 C14 120.4(5) . . ?
C12 C13 C14 121.2(5) . . ?
N2 C14 C13 115.5(5) . . ?
N2 C14 C15 124.4(5) . . ?
C13 C14 C15 119.9(5) . . ?
C14 C15 H15A 109.5 . . ?
C14 C15 H15B 109.5 . . ?
H15A C15 H15B 109.5 . . ?
C14 C15 H15C 109.5 . . ?
H15A C15 H15C 109.5 . . ?
H15B C15 H15C 109.5 . . ?
N3 C16 C17 113.7(5) . . ?
N3 C16 H16A 108.8 . . ?
C17 C16 H16A 108.8 . . ?
N3 C16 H16B 108.8 . . ?
C17 C16 H16B 108.8 . . ?
H16A C16 H16B 107.7 . . ?
N3 C16A C17A 115.5(5) . . ?
N3 C16A H16C 108.4 . . ?
C17A C16A H16C 108.4 . . ?
N3 C16A H16D 108.4 . . ?
C17A C16A H16D 108.4 . . ?
H16C C16A H16D 107.5 . . ?
C18 C17 C16 112.6(5) . . ?
C18 C17 H17A 109.1 . . ?
C16 C17 H17A 109.1 . . ?
C18 C17 H17B 109.1 . . ?
C16 C17 H17B 109.1 . . ?
H17A C17 H17B 107.8 . . ?
C18A C17A C16A 111.3(5) . . ?
C18A C17A H17C 109.4 . . ?
C16A C17A H17C 109.4 . . ?
C18A C17A H17D 109.4 . . ?
C16A C17A H17D 109.4 . . ?
H17C C17A H17D 108.0 . . ?
C17 C18 H18A 109.5 . . ?
C17 C18 H18B 109.5 . . ?
H18A C18 H18B 109.5 . . ?
C17 C18 H18C 109.5 . . ?
H18A C18 H18C 109.5 . . ?
H18B C18 H18C 109.5 . . ?
C17A C18A H18D 109.5 . . ?
C17A C18A H18E 109.5 . . ?
H18D C18A H18E 109.5 . . ?
C17A C18A H18F 109.5 . . ?
H18D C18A H18F 109.5 . . ?
H18E C18A H18F 109.5 . . ?

loop_
_geom_bond_atom_site_label_1
_geom_bond_atom_site_label_2
_geom_bond_distance
_geom_bond_site_symmetry_2
_geom_bond_publ_flag
O1 C8A 1.382(6) . ?
O1 C2 1.391(6) . ?
O2 C2 1.207(6) . ?
O3 C4 1.260(6) . ?
O4 N2 1.416(5) . ?
O4 H4O 0.94(7) . ?
N1 C9 1.330(7) . ?
N1 C10 1.428(7) . ?
N1 H1N 0.87(6) . ?
N2 C14 1.287(6) . ?
N3 C7 1.371(6) . ?
N3 C16 1.446(7) . ?
N3 C16A 1.453(7) . ?
C2 C3 1.441(7) . ?
C3 C9 1.396(7) . ?
C3 C4 1.425(7) . ?
C4 C4A 1.455(7) . ?
C4A C5 1.383(7) . ?
C4A C8A 1.385(7) . ?
C5 C6 1.378(7) . ?
C5 H5 0.9500 . ?
C6 C7 1.432(7) . ?
C6 H6 0.9500 . ?
C7 C8 1.399(7) . ?
C8 C8A 1.380(7) . ?
C8 H8 0.9500 . ?
C9 H9 0.9500 . ?
C10 C11 1.371(7) . ?
C10 C11A 1.379(7) . ?
C11 C12 1.394(7) . ?
C11 H11 0.9500 . ?
C11A C12A 1.393(7) . ?
C11A H11A 0.9500 . ?
C12 C13 1.391(7) . ?
C12 H12 0.9500 . ?
C12A C13 1.387(7) . ?
C12A H12A 0.9500 . ?
C13 C14 1.487(7) . ?
C14 C15 1.497(7) . ?
C15 H15A 0.9800 . ?
C15 H15B 0.9800 . ?
C15 H15C 0.9800 . ?
C16 C17 1.533(8) . ?
C16 H16A 0.9900 . ?
C16 H16B 0.9900 . ?
C16A C17A 1.521(7) . ?
C16A H16C 0.9900 . ?
C16A H16D 0.9900 . ?
C17 C18 1.510(8) . ?
C17 H17A 0.9900 . ?
C17 H17B 0.9900 . ?
C17A C18A 1.517(8) . ?
C17A H17C 0.9900 . ?
C17A H17D 0.9900 . ?
C18 H18A 0.9800 . ?
C18 H18B 0.9800 . ?
C18 H18C 0.9800 . ?
C18A H18D 0.9800 . ?
C18A H18E 0.9800 . ?
C18A H18F 0.9800 . ?

loop_
_geom_hbond_atom_site_label_D
_geom_hbond_atom_site_label_H
_geom_hbond_atom_site_label_A
_geom_hbond_distance_DH
_geom_hbond_distance_HA
_geom_hbond_distance_DA
_geom_hbond_angle_DHA
_geom_hbond_site_symmetry_A
_geom_hbond_publ_flag
O4 H4O O3 0.94(7) 1.80(7) 2.707(5) 160(6) 2_756 yes
N1 H1N O3 0.87(6) 1.87(6) 2.626(5) 145(6) . yes

loop_
_geom_torsion_atom_site_label_1
_geom_torsion_atom_site_label_2
_geom_torsion_atom_site_label_3
_geom_torsion_atom_site_label_4
_geom_torsion
_geom_torsion_site_symmetry_1
_geom_torsion_site_symmetry_2
_geom_torsion_site_symmetry_3
_geom_torsion_site_symmetry_4
_geom_torsion_publ_flag
C8A O1 C2 O2 -177.4(4) . . . . ?
C8A O1 C2 C3 2.2(7) . . . . ?
O2 C2 C3 C9 -2.3(8) . . . . ?
O1 C2 C3 C9 178.2(4) . . . . ?
O2 C2 C3 C4 175.3(5) . . . . ?
O1 C2 C3 C4 -4.2(7) . . . . ?
C9 C3 C4 O3 -0.4(8) . . . . ?
C2 C3 C4 O3 -177.9(5) . . . . ?
C9 C3 C4 C4A -179.6(5) . . . . ?
C2 C3 C4 C4A 3.0(7) . . . . ?
O3 C4 C4A C5 0.5(8) . . . . ?
C3 C4 C4A C5 179.6(5) . . . . ?
O3 C4 C4A C8A -179.0(5) . . . . ?
C3 C4 C4A C8A 0.2(7) . . . . ?
C8A C4A C5 C6 -0.7(8) . . . . ?
C4 C4A C5 C6 179.9(5) . . . . ?
C4A C5 C6 C7 1.4(8) . . . . ?
C16 N3 C7 C8 -170.1(5) . . . . ?
C16A N3 C7 C8 4.2(7) . . . . ?
C16 N3 C7 C6 10.8(8) . . . . ?
C16A N3 C7 C6 -174.9(5) . . . . ?
C5 C6 C7 N3 177.6(5) . . . . ?
C5 C6 C7 C8 -1.5(8) . . . . ?
N3 C7 C8 C8A -178.2(5) . . . . ?
C6 C7 C8 C8A 0.9(8) . . . . ?
C7 C8 C8A O1 -178.7(5) . . . . ?
C7 C8 C8A C4A -0.2(8) . . . . ?
C2 O1 C8A C8 179.4(4) . . . . ?
C2 O1 C8A C4A 1.0(7) . . . . ?
C5 C4A C8A C8 0.1(8) . . . . ?
C4 C4A C8A C8 179.5(5) . . . . ?
C5 C4A C8A O1 178.4(5) . . . . ?
C4 C4A C8A O1 -2.2(8) . . . . ?
C10 N1 C9 C3 178.4(5) . . . . ?
C4 C3 C9 N1 0.8(8) . . . . ?
C2 C3 C9 N1 178.4(5) . . . . ?
C9 N1 C10 C11 3.4(8) . . . . ?
C9 N1 C10 C11A -177.9(5) . . . . ?
C11A C10 C11 C12 -0.3(8) . . . . ?
N1 C10 C11 C12 178.4(5) . . . . ?
C11 C10 C11A C12A -0.8(8) . . . . ?
N1 C10 C11A C12A -179.6(5) . . . . ?
C10 C11 C12 C13 0.3(8) . . . . ?
C10 C11A C12A C13 2.1(8) . . . . ?
C11A C12A C13 C12 -2.1(8) . . . . ?
C11A C12A C13 C14 176.7(5) . . . . ?
C11 C12 C13 C12A 0.9(8) . . . . ?
C11 C12 C13 C14 -177.9(5) . . . . ?
O4 N2 C14 C13 -179.5(4) . . . . ?
O4 N2 C14 C15 -4.5(7) . . . . ?
C12A C13 C14 N2 -20.3(7) . . . . ?
C12 C13 C14 N2 158.5(5) . . . . ?
C12A C13 C14 C15 164.4(5) . . . . ?
C12 C13 C14 C15 -16.8(8) . . . . ?
C7 N3 C16 C17 75.6(7) . . . . ?
C16A N3 C16 C17 -98.8(6) . . . . ?
C7 N3 C16A C17A -83.8(6) . . . . ?
C16 N3 C16A C17A 90.7(6) . . . . ?
N3 C16 C17 C18 177.5(5) . . . . ?
N3 C16A C17A C18A -179.8(5) . . . . ?
